data_4305416
loop_
_publ_author_name
'Sebastian Mirtschin'
'Elvira Krasniqi'
'Rosario Scopelliti'
'Kay Severin'

_publ_contact_author_address
;
Institut des Sciences et Ingenierie Chimiques 
Ecole Polytechnique Federale de Lausanne
1015 Lausanne
Switzerland
;
_publ_contact_author_email kay.severin@epfl.ch
_publ_contact_author_fax '+41 21 693 9305'
_publ_contact_author_name 'Kay Severin'
_publ_contact_author_phone '+41 21 693 9302'
_publ_section_title
;
Coordination Cages of Rhodium and Iridium as Exoreceptors for Alkali Metal
Ions
;
_journal_name_full 'Inorganic Chemistry'
_journal_page_first 6375
_journal_page_last 6381
_journal_paper_doi 10.1021/ic800410x
_journal_volume 47
_journal_year 2008
_chemical_formula_moiety 'C108 H132 Cs2 N6 O30 Rh6, 6(C H4 O)'
_chemical_formula_sum 'C114 H156 Cs2 N6 O36 Rh6'
_chemical_formula_weight 3069.73
_chemical_name_systematic
; 
 ? 
;
_space_group_IT_number 2
_symmetry_cell_setting triclinic
_symmetry_space_group_name_Hall '-P 1'
_symmetry_space_group_name_H-M 'P -1'
_atom_sites_solution_hydrogens geom
_atom_sites_solution_primary direct
_atom_sites_solution_secondary difmap
_audit_creation_method SHELXL-97
_cell_angle_alpha 65.906(3)
_cell_angle_beta 71.991(3)
_cell_angle_gamma 74.721(3)
_cell_formula_units_Z 1
_cell_length_a 15.2318(5)
_cell_length_b 15.2858(4)
_cell_length_c 18.3701(5)
_cell_measurement_reflns_used 11316
_cell_measurement_temperature 140(2)
_cell_measurement_theta_max 27.4843
_cell_measurement_theta_min 2.5668
_cell_volume 3666.5(2)
_computing_cell_refinement
; 
CrysAlis RED, Oxford Diffraction Ltd., 
Version 1.171.32.5 (release 08-05-2007 CrysAlis171 .NET) 
(compiled May  8 2007,13:10:02) 
;
_computing_data_collection
; 
CrysAlis CCD, Oxford Diffraction Ltd., 
Version 1.171.32.5 (release 08-05-2007 CrysAlis171 .NET) 
(compiled May  8 2007,13:10:02) 
;
_computing_data_reduction
; 
CrysAlis RED, Oxford Diffraction Ltd., 
Version 1.171.32.5 (release 08-05-2007 CrysAlis171 .NET) 
(compiled May  8 2007,13:10:02) 
;
_computing_molecular_graphics 'Bruker SHELXTL'
_computing_publication_material 'Bruker SHELXTL'
_computing_structure_refinement 'SHELXL-97 (Sheldrick, 1997)'
_computing_structure_solution 'SHELXS-97 (Sheldrick, 1990)'
_diffrn_ambient_temperature 140(2)
_diffrn_detector_area_resol_mean 8.2812
_diffrn_measured_fraction_theta_full 0.994
_diffrn_measured_fraction_theta_max 0.994
_diffrn_measurement_device_type 'Oxford Diffraction, KM4/Sapphire CCD'
_diffrn_measurement_method 'phi and omega scans'
_diffrn_radiation_monochromator graphite
_diffrn_radiation_source 'fine-focus sealed tube'
_diffrn_radiation_type MoK\a
_diffrn_radiation_wavelength 0.71073
_diffrn_reflns_av_R_equivalents 0.0507
_diffrn_reflns_av_sigmaI/netI 0.0921
_diffrn_reflns_limit_h_max 18
_diffrn_reflns_limit_h_min -17
_diffrn_reflns_limit_k_max 18
_diffrn_reflns_limit_k_min -18
_diffrn_reflns_limit_l_max 21
_diffrn_reflns_limit_l_min -21
_diffrn_reflns_number 30201
_diffrn_reflns_theta_full 25.03
_diffrn_reflns_theta_max 25.03
_diffrn_reflns_theta_min 2.57
_exptl_absorpt_coefficient_mu 1.216
_exptl_absorpt_correction_T_max 1.00000
_exptl_absorpt_correction_T_min 0.79418
_exptl_absorpt_correction_type multi-scan
_exptl_absorpt_process_details
; 
CrysAlis RED, Oxford Diffraction Ltd., 
Version 1.171.32.5 (release 08-05-2007 CrysAlis171 .NET) 
(compiled May  8 2007,13:10:02) 
Empirical absorption correction using spherical harmonics, 
 implemented in SCALE3 ABSPACK scaling algorithm. 
;
_exptl_crystal_colour orange
_exptl_crystal_density_diffrn 1.390
_exptl_crystal_density_method 'not measured'
_exptl_crystal_description prismatic
_exptl_crystal_F_000 1550
_exptl_crystal_size_max 0.37
_exptl_crystal_size_mid 0.30
_exptl_crystal_size_min 0.23
_platon_squeeze_details
;
;
_refine_diff_density_max 1.616
_refine_diff_density_min -1.165
_refine_diff_density_rms 0.171
_refine_ls_extinction_method none
_refine_ls_goodness_of_fit_ref 1.044
_refine_ls_hydrogen_treatment riding
_refine_ls_matrix_type full
_refine_ls_number_parameters 739
_refine_ls_number_reflns 12851
_refine_ls_number_restraints 144
_refine_ls_restrained_S_all 1.064
_refine_ls_R_factor_all 0.1098
_refine_ls_R_factor_gt 0.0629
_refine_ls_shift/su_max 0.000
_refine_ls_shift/su_mean 0.000
_refine_ls_structure_factor_coef Fsqd
_refine_ls_weighting_details 'calc w=1/[\s^2^(Fo^2^)+(0.1153P)^2^+0.0000P] where P=(Fo^2^+2Fc^2^)/3'
_refine_ls_weighting_scheme calc
_refine_ls_wR_factor_gt 0.1647
_refine_ls_wR_factor_ref 0.1994
_reflns_number_gt 7559
_reflns_number_total 12851
_reflns_threshold_expression >2sigma(I)
_cod_data_source_file ic800410x-file001_7.cif
_cod_data_source_block complex_3_2Cs+
_cod_depositor_comments
;
The following automatic conversions were performed:
'_symmetry_cell_setting' value 'Triclinic' changed to 'triclinic'
according to '/home/saulius/struct/CIF-dictionaries/cif_core.dic'
dictionary named 'cif_core.dic' version 2.4.1 from 2010-06-29.

Automatic conversion script
Id: cif_fix_enum 1527 2010-12-29 10:47:43Z saulius 
;
_cod_original_cell_volume 3666.44(18)
_cod_database_code 4305416

loop_
_symmetry_equiv_pos_as_xyz
'x, y, z'
'-x, -y, -z'

loop_
_atom_site_label
_atom_site_type_symbol
_atom_site_fract_x
_atom_site_fract_y
_atom_site_fract_z
_atom_site_U_iso_or_equiv
_atom_site_adp_type
_atom_site_occupancy
_atom_site_symmetry_multiplicity
_atom_site_calc_flag
_atom_site_refinement_flags
_atom_site_disorder_assembly
_atom_site_disorder_group
Cs1 Cs -0.14298(5) 0.34280(4) -0.28812(4) 0.0532(2) Uani 1 1 d D . .
Rh1 Rh -0.29119(4) 0.31782(4) 0.05264(4) 0.02851(19) Uani 1 1 d . . .
Rh2 Rh -0.16915(4) -0.06118(5) -0.21968(4) 0.02909(19) Uani 1 1 d . . .
Rh3 Rh 0.25090(5) 0.25550(5) -0.26718(4) 0.0326(2) Uani 1 1 d . . .
O1 O -0.2127(4) -0.0097(4) -0.1225(4) 0.0339(14) Uani 1 1 d . . .
O2 O -0.2090(4) 0.1504(5) -0.1860(4) 0.0479(16) Uani 1 1 d . . .
O3 O -0.3163(4) -0.1425(4) 0.1787(4) 0.0365(14) Uani 1 1 d . . .
O4 O -0.3894(4) -0.0381(5) 0.2455(4) 0.0486(17) Uani 1 1 d . . .
O5 O 0.1822(4) 0.1413(4) -0.2475(3) 0.0363(14) Uani 1 1 d . . .
O6 O 0.0463(4) 0.2197(4) -0.2836(4) 0.0437(16) Uani 1 1 d . . .
O7 O 0.2536(4) -0.2150(4) -0.1601(3) 0.0264(12) Uani 1 1 d . . .
O8 O 0.1647(4) -0.2949(4) -0.1812(4) 0.0477(17) Uani 1 1 d . . .
O9 O -0.1452(4) 0.2950(4) 0.0089(4) 0.0349(14) Uani 1 1 d . . .
O10 O -0.1287(4) 0.3365(5) -0.1248(4) 0.0442(16) Uani 1 1 d . . .
O11 O 0.1327(4) 0.1894(4) 0.1234(3) 0.0308(13) Uani 1 1 d . . .
O12 O 0.2731(4) 0.2150(5) 0.0383(4) 0.0527(18) Uani 1 1 d . . .
O13 O -0.1410(12) 0.3195(13) -0.4436(9) 0.204(7) Uani 1 1 d DU . .
O14 O -0.0807(15) 0.5397(13) -0.3711(12) 0.241(9) Uani 1 1 d DU . .
O15 O -0.3369(10) 0.4448(12) -0.3075(14) 0.255(9) Uani 1 1 d DU . .
N1 N -0.2942(4) 0.1883(5) 0.0368(4) 0.0277(16) Uani 1 1 d . . .
N2 N -0.0306(4) -0.0443(4) -0.2291(4) 0.0250(15) Uani 1 1 d . . .
N3 N 0.1589(4) 0.2722(5) -0.1577(4) 0.0284(16) Uani 1 1 d . . .
C1 C -0.3280(6) 0.1147(6) 0.1026(6) 0.036(2) Uani 1 1 d . . .
H1 H -0.3559 0.1259 0.1526 0.043 Uiso 1 1 calc R . .
C2 C -0.3249(6) 0.0242(6) 0.1024(6) 0.037(2) Uani 1 1 d . . .
C3 C -0.2910(5) 0.0122(5) 0.0275(5) 0.0253(18) Uani 1 1 d . . .
H3 H -0.2877 -0.0491 0.0244 0.030 Uiso 1 1 calc R . .
C4 C -0.2624(5) 0.0865(5) -0.0415(5) 0.0264(18) Uani 1 1 d . . .
C5 C -0.2632(5) 0.1767(6) -0.0363(5) 0.0278(18) Uani 1 1 d . . .
H5 H -0.2420 0.2289 -0.0842 0.033 Uiso 1 1 calc R . .
C6 C -0.2252(5) 0.0767(6) -0.1233(5) 0.0273(19) Uani 1 1 d . . .
C7 C -0.3492(5) -0.0569(6) 0.1830(5) 0.0291(19) Uani 1 1 d . . .
C8 C 0.0344(5) -0.1236(6) -0.2163(5) 0.0280(18) Uani 1 1 d . . .
H8 H 0.0193 -0.1830 -0.2103 0.034 Uiso 1 1 calc R . .
C9 C 0.1220(6) -0.1226(5) -0.2115(5) 0.0310(19) Uani 1 1 d . . .
C10 C 0.1445(6) -0.0356(6) -0.2225(5) 0.032(2) Uani 1 1 d . . .
H10 H 0.2031 -0.0337 -0.2156 0.038 Uiso 1 1 calc R . .
C11 C 0.0816(6) 0.0481(6) -0.2437(5) 0.0310(19) Uani 1 1 d . . .
C12 C -0.0081(6) 0.0424(6) -0.2447(5) 0.037(2) Uani 1 1 d . . .
H12 H -0.0532 0.0995 -0.2564 0.045 Uiso 1 1 calc R . .
C13 C 0.1015(5) 0.1468(6) -0.2602(4) 0.0218(17) Uani 1 1 d . . .
C14 C 0.1834(6) -0.2193(6) -0.1819(5) 0.038(2) Uani 1 1 d . . .
C15 C 0.1937(6) 0.2567(6) -0.0952(6) 0.036(2) Uani 1 1 d . . .
H15A H 0.2597 0.2503 -0.1050 0.043 Uiso 1 1 calc R . .
C16 C 0.1426(6) 0.2491(6) -0.0169(5) 0.036(2) Uani 1 1 d . . .
C17 C 0.0445(6) 0.2665(6) -0.0085(5) 0.036(2) Uani 1 1 d . . .
H17 H 0.0046 0.2618 0.0437 0.043 Uiso 1 1 calc R . .
C18 C 0.0053(5) 0.2898(6) -0.0731(5) 0.0244(18) Uani 1 1 d . . .
C19 C 0.0641(6) 0.2890(6) -0.1466(6) 0.035(2) Uani 1 1 d . . .
H19 H 0.0380 0.3005 -0.1911 0.042 Uiso 1 1 calc R . .
C20 C -0.0960(6) 0.3078(6) -0.0638(6) 0.033(2) Uani 1 1 d . . .
C21 C 0.1886(6) 0.2161(5) 0.0512(5) 0.0294(19) Uani 1 1 d . . .
C22 C -0.3883(9) 0.4109(9) 0.1116(7) 0.066(3) Uani 1 1 d U . .
C23 C -0.4318(5) 0.3760(6) 0.0720(8) 0.054(3) Uani 1 1 d U . .
C24 C -0.3875(7) 0.4155(7) -0.0177(7) 0.051(3) Uani 1 1 d U . .
C25 C -0.3219(6) 0.4655(6) -0.0216(7) 0.052(3) Uani 1 1 d U . .
C26 C -0.3228(7) 0.4615(7) 0.0528(8) 0.053(3) Uani 1 1 d U . .
C27 C -0.4115(11) 0.3855(11) 0.2039(8) 0.118(6) Uani 1 1 d U . .
H27A H -0.3536 0.3601 0.2237 0.178 Uiso 1 1 calc R . .
H27B H -0.4527 0.3362 0.2306 0.178 Uiso 1 1 calc R . .
H27C H -0.4429 0.4438 0.2170 0.178 Uiso 1 1 calc R . .
C28 C -0.5103(8) 0.3152(11) 0.1149(12) 0.129(6) Uani 1 1 d U . .
H28A H -0.4875 0.2524 0.1532 0.194 Uiso 1 1 calc R . .
H28B H -0.5311 0.3047 0.0740 0.194 Uiso 1 1 calc R . .
H28C H -0.5628 0.3492 0.1451 0.194 Uiso 1 1 calc R . .
C29 C -0.4149(12) 0.3972(11) -0.0802(9) 0.132(6) Uani 1 1 d U . .
H29A H -0.4700 0.4441 -0.0954 0.198 Uiso 1 1 calc R . .
H29B H -0.4297 0.3313 -0.0578 0.198 Uiso 1 1 calc R . .
H29C H -0.3632 0.4042 -0.1287 0.198 Uiso 1 1 calc R . .
C30 C -0.2660(11) 0.5199(10) -0.0992(10) 0.124(6) Uani 1 1 d U . .
H30A H -0.2749 0.5877 -0.1038 0.186 Uiso 1 1 calc R . .
H30B H -0.2853 0.5172 -0.1443 0.186 Uiso 1 1 calc R . .
H30C H -0.1998 0.4918 -0.1021 0.186 Uiso 1 1 calc R . .
C31 C -0.2591(10) 0.5112(10) 0.0707(11) 0.108(5) Uani 1 1 d U . .
H31A H -0.1958 0.5036 0.0367 0.163 Uiso 1 1 calc R . .
H31B H -0.2570 0.4810 0.1287 0.163 Uiso 1 1 calc R . .
H31C H -0.2843 0.5804 0.0579 0.163 Uiso 1 1 calc R . .
C32 C -0.2405(8) -0.1246(7) -0.2637(7) 0.055(3) Uani 1 1 d . . .
C33 C -0.2998(7) -0.0434(9) -0.2500(7) 0.057(3) Uani 1 1 d . . .
C34 C -0.2508(7) 0.0374(7) -0.3051(6) 0.045(2) Uani 1 1 d . . .
C35 C -0.1642(6) 0.0036(7) -0.3493(6) 0.042(2) Uani 1 1 d . . .
C36 C -0.1566(8) -0.1007(8) -0.3211(7) 0.055(3) Uani 1 1 d . . .
C37 C -0.2594(9) -0.2308(8) -0.2160(7) 0.069(3) Uani 1 1 d U . .
H37A H -0.3057 -0.2346 -0.1645 0.103 Uiso 1 1 calc R . .
H37B H -0.2011 -0.2735 -0.2042 0.103 Uiso 1 1 calc R . .
H37C H -0.2834 -0.2514 -0.2493 0.103 Uiso 1 1 calc R . .
C38 C -0.3906(6) -0.0391(11) -0.1914(7) 0.082(4) Uani 1 1 d U . .
H38A H -0.4400 -0.0390 -0.2152 0.123 Uiso 1 1 calc R . .
H38B H -0.4033 0.0204 -0.1791 0.123 Uiso 1 1 calc R . .
H38C H -0.3889 -0.0957 -0.1408 0.123 Uiso 1 1 calc R . .
C39 C -0.2919(10) 0.1403(8) -0.3161(8) 0.086(4) Uani 1 1 d U . .
H39A H -0.2438 0.1752 -0.3206 0.129 Uiso 1 1 calc R . .
H39B H -0.3433 0.1432 -0.2689 0.129 Uiso 1 1 calc R . .
H39C H -0.3158 0.1706 -0.3661 0.129 Uiso 1 1 calc R . .
C40 C -0.0934(9) 0.0631(9) -0.4134(6) 0.075(4) Uani 1 1 d U . .
H40A H -0.1104 0.0884 -0.4664 0.112 Uiso 1 1 calc R . .
H40B H -0.0316 0.0226 -0.4171 0.112 Uiso 1 1 calc R . .
H40C H -0.0917 0.1173 -0.3986 0.112 Uiso 1 1 calc R . .
C41 C -0.0734(9) -0.1672(10) -0.3527(8) 0.087(4) Uani 1 1 d U . .
H41A H -0.0902 -0.1885 -0.3895 0.130 Uiso 1 1 calc R . .
H41B H -0.0562 -0.2239 -0.3063 0.130 Uiso 1 1 calc R . .
H41C H -0.0203 -0.1318 -0.3825 0.130 Uiso 1 1 calc R . .
C42 C 0.3746(7) 0.3051(7) -0.3463(7) 0.052(3) Uani 1 1 d . . .
C43 C 0.3160(8) 0.3786(7) -0.3165(6) 0.049(3) Uani 1 1 d . . .
C44 C 0.2323(6) 0.4015(7) -0.3477(7) 0.054(3) Uani 1 1 d . . .
C45 C 0.2425(7) 0.3440(7) -0.3909(6) 0.049(3) Uani 1 1 d . . .
C46 C 0.3294(7) 0.2828(7) -0.3914(6) 0.046(2) Uani 1 1 d . . .
C47 C 0.4723(7) 0.2546(9) -0.3284(8) 0.075(4) Uani 1 1 d . . .
H47A H 0.4786 0.1847 -0.3158 0.112 Uiso 1 1 calc R . .
H47B H 0.4789 0.2655 -0.2815 0.112 Uiso 1 1 calc R . .
H47C H 0.5210 0.2815 -0.3765 0.112 Uiso 1 1 calc R . .
C48 C 0.3343(10) 0.4263(8) -0.2669(7) 0.086(5) Uani 1 1 d . . .
H48A H 0.3787 0.4714 -0.3018 0.129 Uiso 1 1 calc R . .
H48B H 0.3606 0.3767 -0.2216 0.129 Uiso 1 1 calc R . .
H48C H 0.2755 0.4620 -0.2450 0.129 Uiso 1 1 calc R . .
C49 C 0.1526(8) 0.4812(9) -0.3346(8) 0.086(4) Uani 1 1 d . . .
H49A H 0.1590 0.5404 -0.3834 0.128 Uiso 1 1 calc R . .
H49B H 0.1543 0.4943 -0.2871 0.128 Uiso 1 1 calc R . .
H49C H 0.0929 0.4607 -0.3248 0.128 Uiso 1 1 calc R . .
C50 C 0.1739(8) 0.3517(10) -0.4376(8) 0.081(4) Uani 1 1 d . . .
H50A H 0.1102 0.3609 -0.4048 0.122 Uiso 1 1 calc R . .
H50B H 0.1849 0.2920 -0.4491 0.122 Uiso 1 1 calc R . .
H50C H 0.1819 0.4071 -0.4892 0.122 Uiso 1 1 calc R . .
C51 C 0.3665(11) 0.2108(9) -0.4302(8) 0.091(5) Uani 1 1 d . . .
H51A H 0.3147 0.1893 -0.4362 0.137 Uiso 1 1 calc R . .
H51B H 0.4035 0.1551 -0.3964 0.137 Uiso 1 1 calc R . .
H51C H 0.4063 0.2394 -0.4844 0.137 Uiso 1 1 calc R . .
C52 C -0.0470(10) 0.3427(15) -0.4861(8) 0.142(7) Uani 1 1 d DU . .
H52A H -0.0358 0.3922 -0.4705 0.214 Uiso 1 1 calc R . .
H52B H -0.0413 0.3673 -0.5454 0.214 Uiso 1 1 calc R . .
H52C H -0.0009 0.2840 -0.4708 0.214 Uiso 1 1 calc R . .
C53 C -0.094(2) 0.5664(19) -0.3023(17) 0.244(13) Uani 1 1 d DU . .
H53A H -0.0715 0.6278 -0.3203 0.366 Uiso 1 1 calc R . .
H53B H -0.0601 0.5156 -0.2630 0.366 Uiso 1 1 calc R . .
H53C H -0.1613 0.5741 -0.2762 0.366 Uiso 1 1 calc R . .
C54 C -0.3931(11) 0.3669(12) -0.2600(11) 0.120(6) Uani 1 1 d DU . .
H54A H -0.3725 0.3270 -0.2090 0.180 Uiso 1 1 calc R . .
H54B H -0.3854 0.3264 -0.2920 0.180 Uiso 1 1 calc R . .
H54C H -0.4591 0.3950 -0.2470 0.180 Uiso 1 1 calc R . .
O16 O 0.4325(5) 0.2556(7) -0.0808(6) 0.102(3) Uani 1 1 d . . .
H16 H 0.3823 0.2463 -0.0451 0.152 Uiso 1 1 calc R . .
C55 C 0.4909(7) 0.1660(9) -0.0755(9) 0.080(4) Uani 1 1 d . . .
H55A H 0.5564 0.1751 -0.0910 0.120 Uiso 1 1 calc R . .
H55B H 0.4801 0.1408 -0.1127 0.120 Uiso 1 1 calc R . .
H55C H 0.4768 0.1199 -0.0192 0.120 Uiso 1 1 calc R . .
O17 O -0.4730(6) 0.1117(7) 0.3006(6) 0.095(3) Uani 1 1 d . . .
H17A H -0.4485 0.0682 0.2802 0.143 Uiso 1 1 calc R . .
C56 C -0.4210(10) 0.1047(11) 0.3565(8) 0.096(5) Uani 1 1 d . . .
H56A H -0.3605 0.1259 0.3257 0.144 Uiso 1 1 calc R . .
H56B H -0.4109 0.0372 0.3937 0.144 Uiso 1 1 calc R . .
H56C H -0.4562 0.1462 0.3883 0.144 Uiso 1 1 calc R . .
O18 O 0.0523(10) -0.3876(12) -0.2049(10) 0.182(7) Uani 1 1 d U . .
H18 H 0.0854 -0.3550 -0.2001 0.273 Uiso 1 1 calc R . .
C57 C 0.0041(11) -0.4371(12) -0.1301(14) 0.146(8) Uani 1 1 d U . .
H57A H 0.0473 -0.4743 -0.0941 0.219 Uiso 1 1 calc R . .
H57B H -0.0281 -0.4816 -0.1349 0.219 Uiso 1 1 calc R . .
H57C H -0.0420 -0.3914 -0.1070 0.219 Uiso 1 1 calc R . .

loop_
_atom_site_aniso_label
_atom_site_aniso_U_11
_atom_site_aniso_U_22
_atom_site_aniso_U_33
_atom_site_aniso_U_23
_atom_site_aniso_U_13
_atom_site_aniso_U_12
Cs1 0.0690(5) 0.0383(4) 0.0499(4) -0.0118(3) -0.0200(3) -0.0036(3)
Rh1 0.0243(3) 0.0221(3) 0.0400(4) -0.0141(3) -0.0102(3) 0.0031(3)
Rh2 0.0287(4) 0.0290(4) 0.0355(4) -0.0152(3) -0.0124(3) -0.0018(3)
Rh3 0.0321(4) 0.0266(4) 0.0339(4) -0.0071(3) -0.0016(3) -0.0098(3)
O1 0.032(3) 0.024(3) 0.046(4) -0.012(3) -0.009(3) -0.004(2)
O2 0.052(4) 0.039(4) 0.051(4) -0.017(4) -0.017(3) 0.001(3)
O3 0.032(3) 0.025(3) 0.048(4) -0.008(3) -0.004(3) -0.011(3)
O4 0.054(4) 0.043(4) 0.041(4) -0.010(3) 0.003(3) -0.020(3)
O5 0.039(3) 0.027(3) 0.035(4) -0.007(3) -0.001(3) -0.009(3)
O6 0.048(4) 0.028(3) 0.049(4) -0.006(3) -0.019(3) 0.000(3)
O7 0.029(3) 0.027(3) 0.030(3) -0.011(3) -0.018(3) -0.001(2)
O8 0.037(4) 0.027(3) 0.078(5) -0.013(3) -0.025(3) 0.002(3)
O9 0.023(3) 0.032(3) 0.040(4) -0.015(3) 0.005(3) 0.000(2)
O10 0.042(4) 0.043(4) 0.040(4) -0.012(3) -0.009(3) 0.002(3)
O11 0.032(3) 0.023(3) 0.036(4) -0.016(3) -0.002(3) 0.001(2)
O12 0.030(4) 0.074(5) 0.064(5) -0.027(4) -0.021(3) -0.009(3)
O13 0.275(15) 0.209(13) 0.166(12) -0.075(11) -0.062(11) -0.074(12)
O14 0.270(16) 0.249(16) 0.241(16) -0.020(13) -0.124(13) -0.134(13)
O15 0.180(13) 0.199(14) 0.395(19) -0.046(13) -0.116(13) -0.081(11)
N1 0.022(3) 0.025(4) 0.037(4) -0.022(3) 0.001(3) 0.005(3)
N2 0.030(4) 0.024(4) 0.030(4) -0.014(3) -0.007(3) -0.010(3)
N3 0.032(4) 0.026(4) 0.022(4) -0.006(3) 0.005(3) -0.013(3)
C1 0.039(5) 0.031(5) 0.036(5) -0.014(4) -0.005(4) -0.004(4)
C2 0.032(5) 0.041(5) 0.051(6) -0.030(5) -0.019(4) 0.007(4)
C3 0.023(4) 0.017(4) 0.045(5) -0.016(4) -0.017(4) 0.002(3)
C4 0.029(4) 0.021(4) 0.026(5) -0.001(4) -0.016(4) 0.001(3)
C5 0.021(4) 0.034(5) 0.030(5) -0.012(4) -0.013(4) 0.001(3)
C6 0.017(4) 0.021(4) 0.044(5) -0.003(4) -0.024(4) 0.001(3)
C7 0.018(4) 0.041(5) 0.016(4) 0.007(4) -0.009(3) -0.007(4)
C8 0.028(4) 0.026(4) 0.027(5) -0.013(4) -0.001(4) -0.002(4)
C9 0.039(5) 0.018(4) 0.036(5) -0.006(4) -0.022(4) 0.007(3)
C10 0.027(4) 0.037(5) 0.029(5) -0.003(4) -0.004(4) -0.019(4)
C11 0.038(5) 0.022(4) 0.035(5) -0.005(4) -0.016(4) -0.005(4)
C12 0.046(5) 0.031(5) 0.037(5) -0.008(4) -0.018(4) -0.006(4)
C13 0.011(4) 0.033(5) 0.012(4) 0.002(3) 0.003(3) -0.011(3)
C14 0.049(6) 0.039(5) 0.028(5) -0.025(4) -0.001(4) 0.003(4)
C15 0.046(5) 0.017(4) 0.045(6) -0.003(4) -0.021(5) -0.005(4)
C16 0.039(5) 0.027(5) 0.035(5) -0.010(4) 0.006(4) -0.013(4)
C17 0.032(5) 0.022(4) 0.038(5) -0.009(4) 0.010(4) -0.005(4)
C18 0.019(4) 0.030(4) 0.027(4) -0.001(4) -0.020(4) -0.005(3)
C19 0.033(5) 0.030(5) 0.045(6) -0.010(4) -0.012(4) -0.011(4)
C20 0.034(5) 0.024(4) 0.041(6) -0.013(4) -0.012(5) 0.003(4)
C21 0.035(5) 0.015(4) 0.038(5) -0.004(4) -0.018(4) -0.002(3)
C22 0.086(8) 0.056(7) 0.049(7) -0.031(6) -0.031(6) 0.037(6)
C23 0.009(4) 0.018(4) 0.102(9) -0.009(5) 0.003(5) 0.011(3)
C24 0.057(6) 0.048(6) 0.065(7) -0.041(5) -0.045(6) 0.037(5)
C25 0.029(5) 0.024(5) 0.064(7) 0.008(5) 0.002(5) 0.005(4)
C26 0.052(6) 0.035(5) 0.086(8) -0.039(6) -0.029(6) 0.016(5)
C27 0.146(12) 0.109(11) 0.066(8) -0.053(8) -0.015(8) 0.059(9)
C28 0.038(7) 0.077(9) 0.216(16) -0.021(10) -0.010(9) 0.007(6)
C29 0.183(13) 0.126(11) 0.129(11) -0.112(10) -0.107(10) 0.101(10)
C30 0.103(10) 0.061(8) 0.132(12) 0.006(9) 0.010(9) 0.000(8)
C31 0.114(10) 0.063(8) 0.179(14) -0.056(9) -0.075(10) 0.005(7)
C32 0.063(7) 0.043(6) 0.072(8) -0.007(6) -0.046(6) -0.016(5)
C33 0.038(6) 0.083(8) 0.066(8) -0.035(7) -0.022(5) -0.008(6)
C34 0.049(6) 0.045(6) 0.049(6) -0.017(5) -0.036(5) 0.009(5)
C35 0.039(5) 0.055(6) 0.039(6) -0.014(5) -0.028(5) 0.001(5)
C36 0.062(7) 0.060(7) 0.056(7) -0.023(6) -0.045(6) 0.008(6)
C37 0.093(8) 0.061(7) 0.068(8) -0.018(6) -0.044(7) -0.016(6)
C38 0.014(5) 0.150(11) 0.066(7) -0.022(8) -0.021(5) 0.001(6)
C39 0.116(10) 0.063(7) 0.096(9) -0.023(7) -0.093(8) 0.033(7)
C40 0.086(8) 0.079(8) 0.035(6) 0.018(6) -0.009(6) -0.043(7)
C41 0.099(9) 0.105(9) 0.077(8) -0.077(8) -0.039(7) 0.044(7)
C42 0.048(6) 0.036(6) 0.055(7) 0.003(5) -0.001(5) -0.022(5)
C43 0.076(7) 0.038(6) 0.030(5) 0.000(5) -0.006(5) -0.029(5)
C44 0.034(5) 0.037(6) 0.055(7) 0.007(5) 0.000(5) 0.001(4)
C45 0.068(7) 0.041(6) 0.036(6) -0.016(5) -0.003(5) -0.011(5)
C46 0.057(6) 0.040(5) 0.037(6) -0.018(5) 0.007(5) -0.016(5)
C47 0.039(6) 0.064(8) 0.101(10) -0.004(7) -0.019(6) -0.012(6)
C48 0.153(13) 0.058(8) 0.057(8) 0.012(6) -0.031(8) -0.080(9)
C49 0.072(9) 0.059(8) 0.093(10) -0.001(7) -0.021(8) 0.001(7)
C50 0.067(8) 0.099(10) 0.082(9) -0.017(8) -0.039(7) -0.018(7)
C51 0.158(14) 0.068(9) 0.056(8) -0.023(7) -0.012(9) -0.044(9)
C52 0.076(9) 0.247(16) 0.038(7) 0.031(9) 0.007(7) -0.076(10)
C53 0.27(2) 0.180(17) 0.30(2) -0.162(17) 0.023(16) -0.049(14)
C54 0.094(10) 0.125(12) 0.161(14) -0.066(11) -0.006(10) -0.052(9)
O16 0.046(5) 0.080(6) 0.138(9) -0.022(6) 0.014(5) -0.014(5)
C55 0.037(6) 0.092(10) 0.113(11) -0.048(9) -0.026(7) 0.017(6)
O17 0.085(6) 0.105(8) 0.092(7) -0.053(6) -0.009(6) 0.009(5)
C56 0.117(11) 0.112(12) 0.071(9) -0.072(9) -0.018(9) 0.020(9)
O18 0.169(12) 0.226(15) 0.244(17) -0.195(14) 0.018(11) -0.078(11)
C57 0.085(11) 0.091(12) 0.22(2) -0.032(13) 0.027(12) -0.064(10)

loop_
_atom_type_symbol
_atom_type_description
_atom_type_scat_dispersion_real
_atom_type_scat_dispersion_imag
_atom_type_scat_source
C C 0.0033 0.0016 'International Tables Vol C Tables 4.2.6.8 and 6.1.1.4'
H H 0.0000 0.0000 'International Tables Vol C Tables 4.2.6.8 and 6.1.1.4'
N N 0.0061 0.0033 'International Tables Vol C Tables 4.2.6.8 and 6.1.1.4'
O O 0.0106 0.0060 'International Tables Vol C Tables 4.2.6.8 and 6.1.1.4'
Rh Rh -1.1178 0.9187 'International Tables Vol C Tables 4.2.6.8 and 6.1.1.4'
Cs Cs -0.3680 2.1192 'International Tables Vol C Tables 4.2.6.8 and 6.1.1.4'

loop_
_geom_angle_atom_site_label_1
_geom_angle_atom_site_label_2
_geom_angle_atom_site_label_3
_geom_angle
_geom_angle_site_symmetry_1
_geom_angle_site_symmetry_3
_geom_angle_publ_flag
O6 Cs1 O15 169.9(4) . . ?
O6 Cs1 O13 90.8(4) . . ?
O15 Cs1 O13 80.4(6) . . ?
O6 Cs1 O2 82.63(16) . . ?
O15 Cs1 O2 92.5(3) . . ?
O13 Cs1 O2 91.3(3) . . ?
O6 Cs1 O14 98.2(4) . . ?
O15 Cs1 O14 87.7(5) . . ?
O13 Cs1 O14 95.7(5) . . ?
O2 Cs1 O14 172.9(4) . . ?
O6 Cs1 O10 82.14(16) . . ?
O15 Cs1 O10 106.1(5) . . ?
O13 Cs1 O10 171.6(4) . . ?
O2 Cs1 O10 83.26(17) . . ?
O14 Cs1 O10 89.9(4) . . ?
C23 Rh1 O7 112.4(4) . 2 ?
C23 Rh1 O9 164.9(3) . . ?
O7 Rh1 O9 80.7(2) 2 . ?
C23 Rh1 C24 41.9(4) . . ?
O7 Rh1 C24 154.2(4) 2 . ?
O9 Rh1 C24 125.1(4) . . ?
C23 Rh1 C25 65.4(4) . . ?
O7 Rh1 C25 149.0(4) 2 . ?
O9 Rh1 C25 99.5(3) . . ?
C24 Rh1 C25 37.9(4) . . ?
C23 Rh1 C26 64.4(4) . . ?
O7 Rh1 C26 112.7(4) 2 . ?
O9 Rh1 C26 104.3(3) . . ?
C24 Rh1 C26 63.9(4) . . ?
C25 Rh1 C26 36.8(4) . . ?
C23 Rh1 N1 101.3(3) . . ?
O7 Rh1 N1 80.4(2) 2 . ?
O9 Rh1 N1 87.9(2) . . ?
C24 Rh1 N1 99.6(3) . . ?
C25 Rh1 N1 130.6(4) . . ?
C26 Rh1 N1 163.1(3) . . ?
C23 Rh1 C22 39.8(4) . . ?
O7 Rh1 C22 94.8(3) 2 . ?
O9 Rh1 C22 135.4(4) . . ?
C24 Rh1 C22 66.9(4) . . ?
C25 Rh1 C22 63.1(4) . . ?
C26 Rh1 C22 37.0(4) . . ?
N1 Rh1 C22 135.5(5) . . ?
O1 Rh2 O11 79.7(2) . 2 ?
O1 Rh2 C36 167.0(3) . . ?
O11 Rh2 C36 107.5(3) 2 . ?
O1 Rh2 C32 131.4(4) . . ?
O11 Rh2 C32 96.4(3) 2 . ?
C36 Rh2 C32 38.7(4) . . ?
O1 Rh2 C34 104.0(3) . . ?
O11 Rh2 C34 156.9(3) 2 . ?
C36 Rh2 C34 65.1(4) . . ?
C32 Rh2 C34 63.8(4) . . ?
O1 Rh2 N2 87.2(2) . . ?
O11 Rh2 N2 80.4(2) 2 . ?
C36 Rh2 N2 104.4(3) . . ?
C32 Rh2 N2 140.4(4) . . ?
C34 Rh2 N2 122.3(3) . . ?
O1 Rh2 C33 101.4(3) . . ?
O11 Rh2 C33 117.5(4) 2 . ?
C36 Rh2 C33 65.8(4) . . ?
C32 Rh2 C33 38.1(4) . . ?
C34 Rh2 C33 39.5(4) . . ?
N2 Rh2 C33 161.2(4) . . ?
O1 Rh2 C35 135.0(3) . . ?
O11 Rh2 C35 145.2(3) 2 . ?
C36 Rh2 C35 39.4(4) . . ?
C32 Rh2 C35 64.5(4) . . ?
C34 Rh2 C35 38.3(3) . . ?
N2 Rh2 C35 96.2(3) . . ?
C33 Rh2 C35 65.9(4) . . ?
C43 Rh3 C42 39.8(4) . . ?
C43 Rh3 O3 111.1(3) . 2 ?
C42 Rh3 O3 95.5(3) . 2 ?
C43 Rh3 C44 40.6(4) . . ?
C42 Rh3 C44 65.5(4) . . ?
O3 Rh3 C44 151.2(3) 2 . ?
C43 Rh3 O5 165.8(3) . . ?
C42 Rh3 O5 133.7(3) . . ?
O3 Rh3 O5 80.3(2) 2 . ?
C44 Rh3 O5 128.5(3) . . ?
C43 Rh3 N3 101.6(3) . . ?
C42 Rh3 N3 136.5(4) . . ?
O3 Rh3 N3 79.7(2) 2 . ?
C44 Rh3 N3 99.0(3) . . ?
O5 Rh3 N3 88.5(2) . . ?
C43 Rh3 C45 65.5(4) . . ?
C42 Rh3 C45 64.1(4) . . ?
O3 Rh3 C45 152.9(3) 2 . ?
C44 Rh3 C45 37.2(4) . . ?
O5 Rh3 C45 100.4(3) . . ?
N3 Rh3 C45 127.4(3) . . ?
C43 Rh3 C46 66.4(4) . . ?
C42 Rh3 C46 38.7(4) . . ?
O3 Rh3 C46 114.7(3) 2 . ?
C44 Rh3 C46 64.4(4) . . ?
O5 Rh3 C46 101.5(3) . . ?
N3 Rh3 C46 163.5(3) . . ?
C45 Rh3 C46 38.2(4) . . ?
C6 O1 Rh2 130.1(6) . . ?
C6 O2 Cs1 156.9(6) . . ?
C7 O3 Rh3 122.7(5) . 2 ?
C13 O5 Rh3 128.6(5) . . ?
C13 O6 Cs1 156.0(5) . . ?
C14 O7 Rh1 121.2(5) . 2 ?
C20 O9 Rh1 130.3(5) . . ?
C20 O10 Cs1 156.3(5) . . ?
C21 O11 Rh2 122.0(5) . 2 ?
C52 O13 Cs1 95.8(9) . . ?
C53 O14 Cs1 100.8(14) . . ?
C54 O15 Cs1 102.6(10) . . ?
C1 N1 C5 118.5(7) . . ?
C1 N1 Rh1 118.6(5) . . ?
C5 N1 Rh1 122.9(6) . . ?
C8 N2 C12 119.6(7) . . ?
C8 N2 Rh2 118.0(5) . . ?
C12 N2 Rh2 122.4(5) . . ?
C15 N3 C19 118.0(7) . . ?
C15 N3 Rh3 119.5(6) . . ?
C19 N3 Rh3 122.2(6) . . ?
N1 C1 C2 124.3(8) . . ?
N1 C1 H1 117.9 . . ?
C2 C1 H1 117.9 . . ?
C1 C2 C3 116.6(9) . . ?
C1 C2 C7 118.8(8) . . ?
C3 C2 C7 124.3(8) . . ?
C4 C3 C2 121.0(7) . . ?
C4 C3 H3 119.5 . . ?
C2 C3 H3 119.5 . . ?
C3 C4 C5 119.5(7) . . ?
C3 C4 C6 122.7(7) . . ?
C5 C4 C6 117.7(7) . . ?
N1 C5 C4 119.8(8) . . ?
N1 C5 H5 120.1 . . ?
C4 C5 H5 120.1 . . ?
O2 C6 O1 125.4(8) . . ?
O2 C6 C4 119.6(7) . . ?
O1 C6 C4 115.0(7) . . ?
O4 C7 O3 126.7(8) . . ?
O4 C7 C2 119.8(8) . . ?
O3 C7 C2 113.2(7) . . ?
N2 C8 C9 122.5(7) . . ?
N2 C8 H8 118.7 . . ?
C9 C8 H8 118.7 . . ?
C8 C9 C10 118.5(7) . . ?
C8 C9 C14 117.6(7) . . ?
C10 C9 C14 123.3(7) . . ?
C11 C10 C9 119.6(7) . . ?
C11 C10 H10 120.2 . . ?
C9 C10 H10 120.2 . . ?
C10 C11 C12 119.3(7) . . ?
C10 C11 C13 123.3(7) . . ?
C12 C11 C13 117.2(7) . . ?
N2 C12 C11 120.0(8) . . ?
N2 C12 H12 120.0 . . ?
C11 C12 H12 120.0 . . ?
O6 C13 O5 127.2(7) . . ?
O6 C13 C11 121.2(7) . . ?
O5 C13 C11 111.5(7) . . ?
O8 C14 O7 125.2(8) . . ?
O8 C14 C9 120.7(8) . . ?
O7 C14 C9 114.2(7) . . ?
N3 C15 C16 125.7(8) . . ?
N3 C15 H15A 117.2 . . ?
C16 C15 H15A 117.2 . . ?
C15 C16 C17 113.9(8) . . ?
C15 C16 C21 121.2(8) . . ?
C17 C16 C21 124.6(8) . . ?
C18 C17 C16 122.3(8) . . ?
C18 C17 H17 118.9 . . ?
C16 C17 H17 118.9 . . ?
C17 C18 C19 117.9(7) . . ?
C17 C18 C20 121.8(8) . . ?
C19 C18 C20 120.1(7) . . ?
N3 C19 C18 121.9(8) . . ?
N3 C19 H19 119.0 . . ?
C18 C19 H19 119.0 . . ?
O10 C20 O9 124.3(8) . . ?
O10 C20 C18 119.8(8) . . ?
O9 C20 C18 115.9(8) . . ?
O12 C21 O11 124.9(8) . . ?
O12 C21 C16 120.9(8) . . ?
O11 C21 C16 114.2(7) . . ?
C26 C22 C23 106.9(9) . . ?
C26 C22 C27 129.6(14) . . ?
C23 C22 C27 123.3(14) . . ?
C26 C22 Rh1 71.2(6) . . ?
C23 C22 Rh1 67.8(5) . . ?
C27 C22 Rh1 122.6(8) . . ?
C22 C23 C24 106.0(8) . . ?
C22 C23 C28 125.2(13) . . ?
C24 C23 C28 128.7(13) . . ?
C22 C23 Rh1 72.3(5) . . ?
C24 C23 Rh1 70.8(4) . . ?
C28 C23 Rh1 123.8(7) . . ?
C25 C24 C29 133.3(13) . . ?
C25 C24 C23 103.8(9) . . ?
C29 C24 C23 122.8(12) . . ?
C25 C24 Rh1 71.1(5) . . ?
C29 C24 Rh1 124.0(7) . . ?
C23 C24 Rh1 67.3(5) . . ?
C26 C25 C24 111.4(10) . . ?
C26 C25 C30 126.6(13) . . ?
C24 C25 C30 121.8(13) . . ?
C26 C25 Rh1 71.6(6) . . ?
C24 C25 Rh1 71.0(5) . . ?
C30 C25 Rh1 128.1(8) . . ?
C25 C26 C22 111.7(10) . . ?
C25 C26 C31 125.1(13) . . ?
C22 C26 C31 123.2(13) . . ?
C25 C26 Rh1 71.5(5) . . ?
C22 C26 Rh1 71.9(6) . . ?
C31 C26 Rh1 125.5(7) . . ?
C22 C27 H27A 109.5 . . ?
C22 C27 H27B 109.5 . . ?
H27A C27 H27B 109.5 . . ?
C22 C27 H27C 109.5 . . ?
H27A C27 H27C 109.5 . . ?
H27B C27 H27C 109.5 . . ?
C23 C28 H28A 109.5 . . ?
C23 C28 H28B 109.5 . . ?
H28A C28 H28B 109.5 . . ?
C23 C28 H28C 109.5 . . ?
H28A C28 H28C 109.5 . . ?
H28B C28 H28C 109.5 . . ?
C24 C29 H29A 109.5 . . ?
C24 C29 H29B 109.5 . . ?
H29A C29 H29B 109.5 . . ?
C24 C29 H29C 109.5 . . ?
H29A C29 H29C 109.5 . . ?
H29B C29 H29C 109.5 . . ?
C25 C30 H30A 109.5 . . ?
C25 C30 H30B 109.5 . . ?
H30A C30 H30B 109.5 . . ?
C25 C30 H30C 109.5 . . ?
H30A C30 H30C 109.5 . . ?
H30B C30 H30C 109.5 . . ?
C26 C31 H31A 109.5 . . ?
C26 C31 H31B 109.5 . . ?
H31A C31 H31B 109.5 . . ?
C26 C31 H31C 109.5 . . ?
H31A C31 H31C 109.5 . . ?
H31B C31 H31C 109.5 . . ?
C33 C32 C36 112.1(9) . . ?
C33 C32 C37 124.7(11) . . ?
C36 C32 C37 123.0(10) . . ?
C33 C32 Rh2 72.0(6) . . ?
C36 C32 Rh2 70.6(5) . . ?
C37 C32 Rh2 120.7(7) . . ?
C32 C33 C34 104.6(9) . . ?
C32 C33 C38 128.5(12) . . ?
C34 C33 C38 126.8(11) . . ?
C32 C33 Rh2 70.0(5) . . ?
C34 C33 Rh2 69.7(5) . . ?
C38 C33 Rh2 122.8(7) . . ?
C35 C34 C33 110.0(9) . . ?
C35 C34 C39 126.5(11) . . ?
C33 C34 C39 123.3(10) . . ?
C35 C34 Rh2 71.6(5) . . ?
C33 C34 Rh2 70.7(5) . . ?
C39 C34 Rh2 127.9(7) . . ?
C34 C35 C36 106.8(9) . . ?
C34 C35 C40 127.2(10) . . ?
C36 C35 C40 126.1(10) . . ?
C34 C35 Rh2 70.1(5) . . ?
C36 C35 Rh2 69.0(5) . . ?
C40 C35 Rh2 126.2(7) . . ?
C32 C36 C35 106.5(9) . . ?
C32 C36 C41 129.0(11) . . ?
C35 C36 C41 124.5(11) . . ?
C32 C36 Rh2 70.7(6) . . ?
C35 C36 Rh2 71.6(5) . . ?
C41 C36 Rh2 124.5(7) . . ?
C32 C37 H37A 109.5 . . ?
C32 C37 H37B 109.5 . . ?
H37A C37 H37B 109.5 . . ?
C32 C37 H37C 109.5 . . ?
H37A C37 H37C 109.5 . . ?
H37B C37 H37C 109.5 . . ?
C33 C38 H38A 109.5 . . ?
C33 C38 H38B 109.5 . . ?
H38A C38 H38B 109.5 . . ?
C33 C38 H38C 109.5 . . ?
H38A C38 H38C 109.5 . . ?
H38B C38 H38C 109.5 . . ?
C34 C39 H39A 109.5 . . ?
C34 C39 H39B 109.5 . . ?
H39A C39 H39B 109.5 . . ?
C34 C39 H39C 109.5 . . ?
H39A C39 H39C 109.5 . . ?
H39B C39 H39C 109.5 . . ?
C35 C40 H40A 109.5 . . ?
C35 C40 H40B 109.5 . . ?
H40A C40 H40B 109.5 . . ?
C35 C40 H40C 109.5 . . ?
H40A C40 H40C 109.5 . . ?
H40B C40 H40C 109.5 . . ?
C36 C41 H41A 109.5 . . ?
C36 C41 H41B 109.5 . . ?
H41A C41 H41B 109.5 . . ?
C36 C41 H41C 109.5 . . ?
H41A C41 H41C 109.5 . . ?
H41B C41 H41C 109.5 . . ?
C46 C42 C43 110.1(9) . . ?
C46 C42 C47 125.3(10) . . ?
C43 C42 C47 124.6(10) . . ?
C46 C42 Rh3 72.5(5) . . ?
C43 C42 Rh3 70.0(5) . . ?
C47 C42 Rh3 122.2(7) . . ?
C42 C43 C44 104.4(9) . . ?
C42 C43 C48 129.4(11) . . ?
C44 C43 C48 126.1(10) . . ?
C42 C43 Rh3 70.3(5) . . ?
C44 C43 Rh3 70.6(5) . . ?
C48 C43 Rh3 124.6(7) . . ?
C45 C44 C43 108.7(9) . . ?
C45 C44 C49 128.9(11) . . ?
C43 C44 C49 122.4(11) . . ?
C45 C44 Rh3 72.4(6) . . ?
C43 C44 Rh3 68.8(5) . . ?
C49 C44 Rh3 126.8(8) . . ?
C44 C45 C46 110.6(9) . . ?
C44 C45 C50 124.2(10) . . ?
C46 C45 C50 125.0(10) . . ?
C44 C45 Rh3 70.4(6) . . ?
C46 C45 Rh3 71.0(6) . . ?
C50 C45 Rh3 129.6(8) . . ?
C45 C46 C42 106.3(8) . . ?
C45 C46 C51 127.5(11) . . ?
C42 C46 C51 126.2(11) . . ?
C45 C46 Rh3 70.7(5) . . ?
C42 C46 Rh3 68.8(5) . . ?
C51 C46 Rh3 125.4(8) . . ?
C42 C47 H47A 109.5 . . ?
C42 C47 H47B 109.5 . . ?
H47A C47 H47B 109.5 . . ?
C42 C47 H47C 109.5 . . ?
H47A C47 H47C 109.5 . . ?
H47B C47 H47C 109.5 . . ?
C43 C48 H48A 109.5 . . ?
C43 C48 H48B 109.5 . . ?
H48A C48 H48B 109.5 . . ?
C43 C48 H48C 109.5 . . ?
H48A C48 H48C 109.5 . . ?
H48B C48 H48C 109.5 . . ?
C44 C49 H49A 109.5 . . ?
C44 C49 H49B 109.5 . . ?
H49A C49 H49B 109.5 . . ?
C44 C49 H49C 109.5 . . ?
H49A C49 H49C 109.5 . . ?
H49B C49 H49C 109.5 . . ?
C45 C50 H50A 109.5 . . ?
C45 C50 H50B 109.5 . . ?
H50A C50 H50B 109.5 . . ?
C45 C50 H50C 109.5 . . ?
H50A C50 H50C 109.5 . . ?
H50B C50 H50C 109.5 . . ?
C46 C51 H51A 109.5 . . ?
C46 C51 H51B 109.5 . . ?
H51A C51 H51B 109.5 . . ?
C46 C51 H51C 109.5 . . ?
H51A C51 H51C 109.5 . . ?
H51B C51 H51C 109.5 . . ?
O13 C52 H52A 109.5 . . ?
O13 C52 H52B 109.5 . . ?
H52A C52 H52B 109.5 . . ?
O13 C52 H52C 109.5 . . ?
H52A C52 H52C 109.5 . . ?
H52B C52 H52C 109.5 . . ?
O14 C53 H53A 109.5 . . ?
O14 C53 H53B 109.5 . . ?
H53A C53 H53B 109.5 . . ?
O14 C53 H53C 109.5 . . ?
H53A C53 H53C 109.5 . . ?
H53B C53 H53C 109.5 . . ?
O15 C54 H54A 109.5 . . ?
O15 C54 H54B 109.5 . . ?
H54A C54 H54B 109.5 . . ?
O15 C54 H54C 109.5 . . ?
H54A C54 H54C 109.5 . . ?
H54B C54 H54C 109.5 . . ?
C55 O16 H16 109.5 . . ?
O16 C55 H55A 109.5 . . ?
O16 C55 H55B 109.5 . . ?
H55A C55 H55B 109.5 . . ?
O16 C55 H55C 109.5 . . ?
H55A C55 H55C 109.5 . . ?
H55B C55 H55C 109.5 . . ?
C56 O17 H17A 109.5 . . ?
O17 C56 H56A 109.5 . . ?
O17 C56 H56B 109.5 . . ?
H56A C56 H56B 109.5 . . ?
O17 C56 H56C 109.5 . . ?
H56A C56 H56C 109.5 . . ?
H56B C56 H56C 109.5 . . ?
C57 O18 H18 109.5 . . ?
O18 C57 H57A 109.5 . . ?
O18 C57 H57B 109.5 . . ?
H57A C57 H57B 109.5 . . ?
O18 C57 H57C 109.5 . . ?
H57A C57 H57C 109.5 . . ?
H57B C57 H57C 109.5 . . ?

loop_
_geom_bond_atom_site_label_1
_geom_bond_atom_site_label_2
_geom_bond_distance
_geom_bond_site_symmetry_2
_geom_bond_publ_flag
Cs1 O6 3.003(6) . ?
Cs1 O15 3.009(13) . ?
Cs1 O13 3.010(12) . ?
Cs1 O2 3.011(7) . ?
Cs1 O14 3.024(14) . ?
Cs1 O10 3.035(6) . ?
Rh1 C23 2.071(7) . ?
Rh1 O7 2.094(5) 2 ?
Rh1 O9 2.104(5) . ?
Rh1 C24 2.120(8) . ?
Rh1 C25 2.121(9) . ?
Rh1 C26 2.123(9) . ?
Rh1 N1 2.129(6) . ?
Rh1 C22 2.131(10) . ?
Rh2 O1 2.094(6) . ?
Rh2 O11 2.116(6) 2 ?
Rh2 C36 2.124(10) . ?
Rh2 C32 2.124(9) . ?
Rh2 C34 2.138(9) . ?
Rh2 N2 2.139(6) . ?
Rh2 C33 2.151(9) . ?
Rh2 C35 2.158(9) . ?
Rh3 C43 2.093(9) . ?
Rh3 C42 2.098(9) . ?
Rh3 O3 2.103(6) 2 ?
Rh3 C44 2.117(9) . ?
Rh3 O5 2.119(5) . ?
Rh3 N3 2.136(6) . ?
Rh3 C45 2.143(10) . ?
Rh3 C46 2.147(9) . ?
O1 C6 1.278(9) . ?
O2 C6 1.253(10) . ?
O3 C7 1.297(10) . ?
O3 Rh3 2.103(6) 2 ?
O4 C7 1.233(10) . ?
O5 C13 1.296(9) . ?
O6 C13 1.213(9) . ?
O7 C14 1.278(10) . ?
O7 Rh1 2.094(5) 2 ?
O8 C14 1.255(10) . ?
O9 C20 1.276(10) . ?
O10 C20 1.235(10) . ?
O11 C21 1.303(10) . ?
O11 Rh2 2.116(6) 2 ?
O12 C21 1.231(9) . ?
O13 C52 1.461(14) . ?
O14 C53 1.420(17) . ?
O15 C54 1.464(14) . ?
N1 C1 1.343(10) . ?
N1 C5 1.348(10) . ?
N2 C8 1.335(9) . ?
N2 C12 1.350(10) . ?
N3 C15 1.319(11) . ?
N3 C19 1.363(10) . ?
C1 C2 1.374(11) . ?
C1 H1 0.9500 . ?
C2 C3 1.382(11) . ?
C2 C7 1.506(12) . ?
C3 C4 1.352(11) . ?
C3 H3 0.9500 . ?
C4 C5 1.417(11) . ?
C4 C6 1.489(12) . ?
C5 H5 0.9500 . ?
C8 C9 1.368(11) . ?
C8 H8 0.9500 . ?
C9 C10 1.379(11) . ?
C9 C14 1.511(11) . ?
C10 C11 1.372(11) . ?
C10 H10 0.9500 . ?
C11 C12 1.398(11) . ?
C11 C13 1.506(10) . ?
C12 H12 0.9500 . ?
C15 C16 1.381(12) . ?
C15 H15A 0.9500 . ?
C16 C17 1.416(12) . ?
C16 C21 1.467(12) . ?
C17 C18 1.369(11) . ?
C17 H17 0.9500 . ?
C18 C19 1.373(11) . ?
C18 C20 1.462(11) . ?
C19 H19 0.9500 . ?
C22 C26 1.349(16) . ?
C22 C23 1.433(15) . ?
C22 C27 1.523(16) . ?
C23 C24 1.500(15) . ?
C23 C28 1.523(15) . ?
C24 C25 1.378(14) . ?
C24 C29 1.480(14) . ?
C25 C26 1.340(15) . ?
C25 C30 1.451(16) . ?
C26 C31 1.554(16) . ?
C27 H27A 0.9800 . ?
C27 H27B 0.9800 . ?
C27 H27C 0.9800 . ?
C28 H28A 0.9800 . ?
C28 H28B 0.9800 . ?
C28 H28C 0.9800 . ?
C29 H29A 0.9800 . ?
C29 H29B 0.9800 . ?
C29 H29C 0.9800 . ?
C30 H30A 0.9800 . ?
C30 H30B 0.9800 . ?
C30 H30C 0.9800 . ?
C31 H31A 0.9800 . ?
C31 H31B 0.9800 . ?
C31 H31C 0.9800 . ?
C32 C33 1.394(15) . ?
C32 C36 1.406(15) . ?
C32 C37 1.554(14) . ?
C33 C34 1.451(15) . ?
C33 C38 1.472(14) . ?
C34 C35 1.410(13) . ?
C34 C39 1.486(14) . ?
C35 C36 1.445(14) . ?
C35 C40 1.495(13) . ?
C36 C41 1.524(14) . ?
C37 H37A 0.9800 . ?
C37 H37B 0.9800 . ?
C37 H37C 0.9800 . ?
C38 H38A 0.9800 . ?
C38 H38B 0.9800 . ?
C38 H38C 0.9800 . ?
C39 H39A 0.9800 . ?
C39 H39B 0.9800 . ?
C39 H39C 0.9800 . ?
C40 H40A 0.9800 . ?
C40 H40B 0.9800 . ?
C40 H40C 0.9800 . ?
C41 H41A 0.9800 . ?
C41 H41B 0.9800 . ?
C41 H41C 0.9800 . ?
C42 C46 1.408(14) . ?
C42 C43 1.425(14) . ?
C42 C47 1.551(14) . ?
C43 C44 1.460(14) . ?
C43 C48 1.499(14) . ?
C44 C45 1.360(14) . ?
C44 C49 1.515(14) . ?
C45 C46 1.405(13) . ?
C45 C50 1.498(14) . ?
C46 C51 1.450(14) . ?
C47 H47A 0.9800 . ?
C47 H47B 0.9800 . ?
C47 H47C 0.9800 . ?
C48 H48A 0.9800 . ?
C48 H48B 0.9800 . ?
C48 H48C 0.9800 . ?
C49 H49A 0.9800 . ?
C49 H49B 0.9800 . ?
C49 H49C 0.9800 . ?
C50 H50A 0.9800 . ?
C50 H50B 0.9800 . ?
C50 H50C 0.9800 . ?
C51 H51A 0.9800 . ?
C51 H51B 0.9800 . ?
C51 H51C 0.9800 . ?
C52 H52A 0.9800 . ?
C52 H52B 0.9800 . ?
C52 H52C 0.9800 . ?
C53 H53A 0.9800 . ?
C53 H53B 0.9800 . ?
C53 H53C 0.9800 . ?
C54 H54A 0.9800 . ?
C54 H54B 0.9800 . ?
C54 H54C 0.9800 . ?
O16 C55 1.407(13) . ?
O16 H16 0.8400 . ?
C55 H55A 0.9800 . ?
C55 H55B 0.9800 . ?
C55 H55C 0.9800 . ?
O17 C56 1.436(15) . ?
O17 H17A 0.8400 . ?
C56 H56A 0.9800 . ?
C56 H56B 0.9800 . ?
C56 H56C 0.9800 . ?
O18 C57 1.35(2) . ?
O18 H18 0.8400 . ?
C57 H57A 0.9800 . ?
C57 H57B 0.9800 . ?
C57 H57C 0.9800 . ?

loop_
_geom_hbond_atom_site_label_D
_geom_hbond_atom_site_label_H
_geom_hbond_atom_site_label_A
_geom_hbond_distance_DH
_geom_hbond_distance_HA
_geom_hbond_distance_DA
_geom_hbond_angle_DHA
_geom_hbond_site_symmetry_A
O16 H16 O12 0.84 1.89 2.732(10) 175.5 .
O17 H17A O4 0.84 1.89 2.728(11) 173.6 .
O18 H18 O8 0.84 1.88 2.715(13) 173.7 .

loop_
_geom_torsion_atom_site_label_1
_geom_torsion_atom_site_label_2
_geom_torsion_atom_site_label_3
_geom_torsion_atom_site_label_4
_geom_torsion
_geom_torsion_site_symmetry_1
_geom_torsion_site_symmetry_2
_geom_torsion_site_symmetry_3
_geom_torsion_site_symmetry_4
_geom_torsion_publ_flag
O11 Rh2 O1 C6 157.4(6) 2 . . . ?
C36 Rh2 O1 C6 -77.4(17) . . . . ?
C32 Rh2 O1 C6 -113.1(7) . . . . ?
C34 Rh2 O1 C6 -45.9(7) . . . . ?
N2 Rh2 O1 C6 76.7(6) . . . . ?
C33 Rh2 O1 C6 -86.4(7) . . . . ?
C35 Rh2 O1 C6 -19.3(8) . . . . ?
O6 Cs1 O2 C6 73.2(14) . . . . ?
O15 Cs1 O2 C6 -115.7(14) . . . . ?
O13 Cs1 O2 C6 163.8(14) . . . . ?
O14 Cs1 O2 C6 -24(4) . . . . ?
O10 Cs1 O2 C6 -9.7(14) . . . . ?
C43 Rh3 O5 C13 -59.2(16) . . . . ?
C42 Rh3 O5 C13 -115.2(7) . . . . ?
O3 Rh3 O5 C13 156.4(6) 2 . . . ?
C44 Rh3 O5 C13 -23.7(8) . . . . ?
N3 Rh3 O5 C13 76.6(6) . . . . ?
C45 Rh3 O5 C13 -51.1(7) . . . . ?
C46 Rh3 O5 C13 -90.1(7) . . . . ?
O15 Cs1 O6 C13 -74(3) . . . . ?
O13 Cs1 O6 C13 -103.6(14) . . . . ?
O2 Cs1 O6 C13 -12.4(13) . . . . ?
O14 Cs1 O6 C13 160.6(14) . . . . ?
O10 Cs1 O6 C13 71.8(13) . . . . ?
C23 Rh1 O9 C20 -52.3(17) . . . . ?
O7 Rh1 O9 C20 156.2(7) 2 . . . ?
C24 Rh1 O9 C20 -24.6(8) . . . . ?
C25 Rh1 O9 C20 -55.2(8) . . . . ?
C26 Rh1 O9 C20 -92.6(8) . . . . ?
N1 Rh1 O9 C20 75.6(7) . . . . ?
C22 Rh1 O9 C20 -116.3(8) . . . . ?
O6 Cs1 O10 C20 -12.3(14) . . . . ?
O15 Cs1 O10 C20 161.7(15) . . . . ?
O13 Cs1 O10 C20 21(3) . . . . ?
O2 Cs1 O10 C20 71.1(15) . . . . ?
O14 Cs1 O10 C20 -110.7(15) . . . . ?
O6 Cs1 O13 C52 -48.1(12) . . . . ?
O15 Cs1 O13 C52 137.0(12) . . . . ?
O2 Cs1 O13 C52 -130.8(11) . . . . ?
O14 Cs1 O13 C52 50.3(12) . . . . ?
O10 Cs1 O13 C52 -81(3) . . . . ?
O6 Cs1 O14 C53 -98.0(18) . . . . ?
O15 Cs1 O14 C53 90.2(19) . . . . ?
O13 Cs1 O14 C53 170.4(18) . . . . ?
O2 Cs1 O14 C53 -1(5) . . . . ?
O10 Cs1 O14 C53 -15.9(18) . . . . ?
O6 Cs1 O15 C54 62(3) . . . . ?
O13 Cs1 O15 C54 92.2(13) . . . . ?
O2 Cs1 O15 C54 1.2(13) . . . . ?
O14 Cs1 O15 C54 -171.7(14) . . . . ?
O10 Cs1 O15 C54 -82.5(13) . . . . ?
C23 Rh1 N1 C1 -72.4(7) . . . . ?
O7 Rh1 N1 C1 38.8(6) 2 . . . ?
O9 Rh1 N1 C1 119.7(6) . . . . ?
C24 Rh1 N1 C1 -115.0(6) . . . . ?
C25 Rh1 N1 C1 -139.6(6) . . . . ?
C26 Rh1 N1 C1 -103.4(15) . . . . ?
C22 Rh1 N1 C1 -48.3(8) . . . . ?
C23 Rh1 N1 C5 108.0(6) . . . . ?
O7 Rh1 N1 C5 -140.8(6) 2 . . . ?
O9 Rh1 N1 C5 -59.9(6) . . . . ?
C24 Rh1 N1 C5 65.4(7) . . . . ?
C25 Rh1 N1 C5 40.8(7) . . . . ?
C26 Rh1 N1 C5 77.0(15) . . . . ?
C22 Rh1 N1 C5 132.0(6) . . . . ?
O1 Rh2 N2 C8 117.7(6) . . . . ?
O11 Rh2 N2 C8 37.6(6) 2 . . . ?
C36 Rh2 N2 C8 -68.1(6) . . . . ?
C32 Rh2 N2 C8 -50.7(8) . . . . ?
C34 Rh2 N2 C8 -137.5(6) . . . . ?
C33 Rh2 N2 C8 -124.4(11) . . . . ?
C35 Rh2 N2 C8 -107.4(6) . . . . ?
O1 Rh2 N2 C12 -60.1(6) . . . . ?
O11 Rh2 N2 C12 -140.2(6) 2 . . . ?
C36 Rh2 N2 C12 114.0(7) . . . . ?
C32 Rh2 N2 C12 131.4(7) . . . . ?
C34 Rh2 N2 C12 44.7(7) . . . . ?
C33 Rh2 N2 C12 57.7(13) . . . . ?
C35 Rh2 N2 C12 74.8(7) . . . . ?
C43 Rh3 N3 C15 -73.0(7) . . . . ?
C42 Rh3 N3 C15 -50.5(8) . . . . ?
O3 Rh3 N3 C15 36.6(6) 2 . . . ?
C44 Rh3 N3 C15 -114.2(6) . . . . ?
O5 Rh3 N3 C15 117.0(6) . . . . ?
C45 Rh3 N3 C15 -140.9(6) . . . . ?
C46 Rh3 N3 C15 -115.0(12) . . . . ?
C43 Rh3 N3 C19 113.6(6) . . . . ?
C42 Rh3 N3 C19 136.1(7) . . . . ?
O3 Rh3 N3 C19 -136.7(6) 2 . . . ?
C44 Rh3 N3 C19 72.4(7) . . . . ?
O5 Rh3 N3 C19 -56.3(6) . . . . ?
C45 Rh3 N3 C19 45.7(7) . . . . ?
C46 Rh3 N3 C19 71.7(13) . . . . ?
C5 N1 C1 C2 6.7(12) . . . . ?
Rh1 N1 C1 C2 -173.0(6) . . . . ?
N1 C1 C2 C3 -5.1(12) . . . . ?
N1 C1 C2 C7 169.0(7) . . . . ?
C1 C2 C3 C4 0.1(11) . . . . ?
C7 C2 C3 C4 -173.7(7) . . . . ?
C2 C3 C4 C5 2.9(11) . . . . ?
C2 C3 C4 C6 179.8(7) . . . . ?
C1 N1 C5 C4 -3.2(10) . . . . ?
Rh1 N1 C5 C4 176.4(5) . . . . ?
C3 C4 C5 N1 -1.4(11) . . . . ?
C6 C4 C5 N1 -178.4(6) . . . . ?
Cs1 O2 C6 O1 -140.2(11) . . . . ?
Cs1 O2 C6 C4 39.9(17) . . . . ?
Rh2 O1 C6 O2 -3.4(11) . . . . ?
Rh2 O1 C6 C4 176.5(5) . . . . ?
C3 C4 C6 O2 172.6(7) . . . . ?
C5 C4 C6 O2 -10.4(11) . . . . ?
C3 C4 C6 O1 -7.3(11) . . . . ?
C5 C4 C6 O1 169.7(6) . . . . ?
Rh3 O3 C7 O4 -38.2(11) 2 . . . ?
Rh3 O3 C7 C2 135.7(6) 2 . . . ?
C1 C2 C7 O4 15.0(12) . . . . ?
C3 C2 C7 O4 -171.3(7) . . . . ?
C1 C2 C7 O3 -159.2(7) . . . . ?
C3 C2 C7 O3 14.4(11) . . . . ?
C12 N2 C8 C9 5.6(12) . . . . ?
Rh2 N2 C8 C9 -172.3(6) . . . . ?
N2 C8 C9 C10 -1.8(13) . . . . ?
N2 C8 C9 C14 169.2(7) . . . . ?
C8 C9 C10 C11 -4.6(13) . . . . ?
C14 C9 C10 C11 -175.1(8) . . . . ?
C9 C10 C11 C12 7.1(13) . . . . ?
C9 C10 C11 C13 -177.6(8) . . . . ?
C8 N2 C12 C11 -3.0(12) . . . . ?
Rh2 N2 C12 C11 174.8(6) . . . . ?
C10 C11 C12 N2 -3.3(13) . . . . ?
C13 C11 C12 N2 -179.0(7) . . . . ?
Cs1 O6 C13 O5 -139.3(10) . . . . ?
Cs1 O6 C13 C11 42.0(17) . . . . ?
Rh3 O5 C13 O6 -2.8(11) . . . . ?
Rh3 O5 C13 C11 176.0(5) . . . . ?
C10 C11 C13 O6 175.4(8) . . . . ?
C12 C11 C13 O6 -9.2(12) . . . . ?
C10 C11 C13 O5 -3.5(11) . . . . ?
C12 C11 C13 O5 172.0(7) . . . . ?
Rh1 O7 C14 O8 -45.1(11) 2 . . . ?
Rh1 O7 C14 C9 136.0(6) 2 . . . ?
C8 C9 C14 O8 17.1(12) . . . . ?
C10 C9 C14 O8 -172.4(8) . . . . ?
C8 C9 C14 O7 -163.9(7) . . . . ?
C10 C9 C14 O7 6.6(12) . . . . ?
C19 N3 C15 C16 4.9(12) . . . . ?
Rh3 N3 C15 C16 -168.7(6) . . . . ?
N3 C15 C16 C17 -4.3(12) . . . . ?
N3 C15 C16 C21 169.8(8) . . . . ?
C15 C16 C17 C18 -0.7(12) . . . . ?
C21 C16 C17 C18 -174.6(8) . . . . ?
C16 C17 C18 C19 4.8(12) . . . . ?
C16 C17 C18 C20 -179.8(7) . . . . ?
C15 N3 C19 C18 -0.2(12) . . . . ?
Rh3 N3 C19 C18 173.2(6) . . . . ?
C17 C18 C19 N3 -4.3(12) . . . . ?
C20 C18 C19 N3 -179.8(7) . . . . ?
Cs1 O10 C20 O9 -139.3(11) . . . . ?
Cs1 O10 C20 C18 43.0(19) . . . . ?
Rh1 O9 C20 O10 -1.2(12) . . . . ?
Rh1 O9 C20 C18 176.6(5) . . . . ?
C17 C18 C20 O10 174.0(8) . . . . ?
C19 C18 C20 O10 -10.7(12) . . . . ?
C17 C18 C20 O9 -3.9(11) . . . . ?
C19 C18 C20 O9 171.4(7) . . . . ?
Rh2 O11 C21 O12 -44.6(10) 2 . . . ?
Rh2 O11 C21 C16 135.5(6) 2 . . . ?
C15 C16 C21 O12 16.4(12) . . . . ?
C17 C16 C21 O12 -170.1(8) . . . . ?
C15 C16 C21 O11 -163.7(7) . . . . ?
C17 C16 C21 O11 9.8(11) . . . . ?
C23 Rh1 C22 C26 -118.1(9) . . . . ?
O7 Rh1 C22 C26 122.1(7) 2 . . . ?
O9 Rh1 C22 C26 40.4(9) . . . . ?
C24 Rh1 C22 C26 -76.8(7) . . . . ?
C25 Rh1 C22 C26 -35.0(6) . . . . ?
N1 Rh1 C22 C26 -156.7(6) . . . . ?
O7 Rh1 C22 C23 -119.8(6) 2 . . . ?
O9 Rh1 C22 C23 158.6(6) . . . . ?
C24 Rh1 C22 C23 41.3(6) . . . . ?
C25 Rh1 C22 C23 83.1(7) . . . . ?
C26 Rh1 C22 C23 118.1(9) . . . . ?
N1 Rh1 C22 C23 -38.6(8) . . . . ?
C23 Rh1 C22 C27 116.3(17) . . . . ?
O7 Rh1 C22 C27 -3.5(13) 2 . . . ?
O9 Rh1 C22 C27 -85.1(14) . . . . ?
C24 Rh1 C22 C27 157.6(15) . . . . ?
C25 Rh1 C22 C27 -160.6(15) . . . . ?
C26 Rh1 C22 C27 -125.6(17) . . . . ?
N1 Rh1 C22 C27 77.8(14) . . . . ?
C26 C22 C23 C24 -2.5(10) . . . . ?
C27 C22 C23 C24 -178.5(9) . . . . ?
Rh1 C22 C23 C24 -63.2(5) . . . . ?
C26 C22 C23 C28 -179.9(9) . . . . ?
C27 C22 C23 C28 4.1(15) . . . . ?
Rh1 C22 C23 C28 119.4(9) . . . . ?
C26 C22 C23 Rh1 60.8(7) . . . . ?
C27 C22 C23 Rh1 -115.3(10) . . . . ?
O7 Rh1 C23 C22 69.4(7) 2 . . . ?
O9 Rh1 C23 C22 -80.0(18) . . . . ?
C24 Rh1 C23 C22 -114.7(8) . . . . ?
C25 Rh1 C23 C22 -76.8(7) . . . . ?
C26 Rh1 C23 C22 -36.0(6) . . . . ?
N1 Rh1 C23 C22 153.5(7) . . . . ?
O7 Rh1 C23 C24 -175.9(5) 2 . . . ?
O9 Rh1 C23 C24 34.7(18) . . . . ?
C25 Rh1 C23 C24 37.9(6) . . . . ?
C26 Rh1 C23 C24 78.7(6) . . . . ?
N1 Rh1 C23 C24 -91.8(5) . . . . ?
C22 Rh1 C23 C24 114.7(8) . . . . ?
O7 Rh1 C23 C28 -51.6(14) 2 . . . ?
O9 Rh1 C23 C28 159.0(13) . . . . ?
C24 Rh1 C23 C28 124.3(15) . . . . ?
C25 Rh1 C23 C28 162.2(15) . . . . ?
C26 Rh1 C23 C28 -157.0(15) . . . . ?
N1 Rh1 C23 C28 32.5(14) . . . . ?
C22 Rh1 C23 C28 -121.0(16) . . . . ?
C22 C23 C24 C25 1.9(9) . . . . ?
C28 C23 C24 C25 179.3(9) . . . . ?
Rh1 C23 C24 C25 -62.3(6) . . . . ?
C22 C23 C24 C29 -178.8(9) . . . . ?
C28 C23 C24 C29 -1.5(14) . . . . ?
Rh1 C23 C24 C29 116.9(9) . . . . ?
C22 C23 C24 Rh1 64.3(6) . . . . ?
C28 C23 C24 Rh1 -118.4(10) . . . . ?
C23 Rh1 C24 C25 114.7(8) . . . . ?
O7 Rh1 C24 C25 123.3(8) 2 . . . ?
O9 Rh1 C24 C25 -54.9(7) . . . . ?
C26 Rh1 C24 C25 34.7(6) . . . . ?
N1 Rh1 C24 C25 -149.0(6) . . . . ?
C22 Rh1 C24 C25 75.4(7) . . . . ?
C23 Rh1 C24 C29 -115.2(15) . . . . ?
O7 Rh1 C24 C29 -106.6(12) 2 . . . ?
O9 Rh1 C24 C29 75.2(13) . . . . ?
C25 Rh1 C24 C29 130.1(15) . . . . ?
C26 Rh1 C24 C29 164.8(14) . . . . ?
N1 Rh1 C24 C29 -18.9(13) . . . . ?
C22 Rh1 C24 C29 -154.5(14) . . . . ?
O7 Rh1 C24 C23 8.6(10) 2 . . . ?
O9 Rh1 C24 C23 -169.5(5) . . . . ?
C25 Rh1 C24 C23 -114.7(8) . . . . ?
C26 Rh1 C24 C23 -80.0(6) . . . . ?
N1 Rh1 C24 C23 96.3(6) . . . . ?
C22 Rh1 C24 C23 -39.3(6) . . . . ?
C29 C24 C25 C26 -179.8(10) . . . . ?
C23 C24 C25 C26 -0.8(10) . . . . ?
Rh1 C24 C25 C26 -60.5(7) . . . . ?
C29 C24 C25 C30 4.3(16) . . . . ?
C23 C24 C25 C30 -176.7(9) . . . . ?
Rh1 C24 C25 C30 123.6(10) . . . . ?
C29 C24 C25 Rh1 -119.4(11) . . . . ?
C23 C24 C25 Rh1 59.7(5) . . . . ?
C23 Rh1 C25 C26 79.5(7) . . . . ?
O7 Rh1 C25 C26 -13.6(10) 2 . . . ?
O9 Rh1 C25 C26 -101.3(6) . . . . ?
C24 Rh1 C25 C26 121.4(9) . . . . ?
N1 Rh1 C25 C26 163.4(6) . . . . ?
C22 Rh1 C25 C26 35.2(6) . . . . ?
C23 Rh1 C25 C24 -41.9(6) . . . . ?
O7 Rh1 C25 C24 -135.0(7) 2 . . . ?
O9 Rh1 C25 C24 137.3(6) . . . . ?
C26 Rh1 C25 C24 -121.4(9) . . . . ?
N1 Rh1 C25 C24 41.9(7) . . . . ?
C22 Rh1 C25 C24 -86.2(7) . . . . ?
C23 Rh1 C25 C30 -157.8(16) . . . . ?
O7 Rh1 C25 C30 109.0(14) 2 . . . ?
O9 Rh1 C25 C30 21.3(14) . . . . ?
C24 Rh1 C25 C30 -116.0(17) . . . . ?
C26 Rh1 C25 C30 122.6(17) . . . . ?
N1 Rh1 C25 C30 -74.0(14) . . . . ?
C22 Rh1 C25 C30 157.8(16) . . . . ?
C24 C25 C26 C22 -0.8(12) . . . . ?
C30 C25 C26 C22 174.8(10) . . . . ?
Rh1 C25 C26 C22 -60.9(7) . . . . ?
C24 C25 C26 C31 -179.0(9) . . . . ?
C30 C25 C26 C31 -3.3(17) . . . . ?
Rh1 C25 C26 C31 120.9(10) . . . . ?
C24 C25 C26 Rh1 60.1(7) . . . . ?
C30 C25 C26 Rh1 -124.3(11) . . . . ?
C23 C22 C26 C25 2.1(11) . . . . ?
C27 C22 C26 C25 177.8(10) . . . . ?
Rh1 C22 C26 C25 60.7(7) . . . . ?
C23 C22 C26 C31 -179.7(9) . . . . ?
C27 C22 C26 C31 -4.0(17) . . . . ?
Rh1 C22 C26 C31 -121.1(10) . . . . ?
C23 C22 C26 Rh1 -58.6(6) . . . . ?
C27 C22 C26 Rh1 117.1(11) . . . . ?
C23 Rh1 C26 C25 -82.5(7) . . . . ?
O7 Rh1 C26 C25 172.5(5) 2 . . . ?
O9 Rh1 C26 C25 86.7(6) . . . . ?
C24 Rh1 C26 C25 -35.7(6) . . . . ?
N1 Rh1 C26 C25 -48.5(18) . . . . ?
C22 Rh1 C26 C25 -121.3(9) . . . . ?
C23 Rh1 C26 C22 38.8(7) . . . . ?
O7 Rh1 C26 C22 -66.2(7) 2 . . . ?
O9 Rh1 C26 C22 -152.0(7) . . . . ?
C24 Rh1 C26 C22 85.6(7) . . . . ?
C25 Rh1 C26 C22 121.3(9) . . . . ?
N1 Rh1 C26 C22 72.9(17) . . . . ?
C23 Rh1 C26 C31 157.0(14) . . . . ?
O7 Rh1 C26 C31 52.0(13) 2 . . . ?
O9 Rh1 C26 C31 -33.7(13) . . . . ?
C24 Rh1 C26 C31 -156.2(14) . . . . ?
C25 Rh1 C26 C31 -120.4(16) . . . . ?
N1 Rh1 C26 C31 -168.9(11) . . . . ?
C22 Rh1 C26 C31 118.2(16) . . . . ?
O1 Rh2 C32 C33 45.6(8) . . . . ?
O11 Rh2 C32 C33 127.6(7) 2 . . . ?
C36 Rh2 C32 C33 -122.2(9) . . . . ?
C34 Rh2 C32 C33 -40.1(7) . . . . ?
N2 Rh2 C32 C33 -149.9(6) . . . . ?
C35 Rh2 C32 C33 -82.9(7) . . . . ?
O1 Rh2 C32 C36 167.9(5) . . . . ?
O11 Rh2 C32 C36 -110.2(6) 2 . . . ?
C34 Rh2 C32 C36 82.2(6) . . . . ?
N2 Rh2 C32 C36 -27.6(8) . . . . ?
C33 Rh2 C32 C36 122.2(9) . . . . ?
C35 Rh2 C32 C36 39.4(6) . . . . ?
O1 Rh2 C32 C37 -74.6(10) . . . . ?
O11 Rh2 C32 C37 7.4(10) 2 . . . ?
C36 Rh2 C32 C37 117.6(12) . . . . ?
C34 Rh2 C32 C37 -160.3(11) . . . . ?
N2 Rh2 C32 C37 90.0(10) . . . . ?
C33 Rh2 C32 C37 -120.2(13) . . . . ?
C35 Rh2 C32 C37 156.9(11) . . . . ?
C36 C32 C33 C34 2.1(11) . . . . ?
C37 C32 C33 C34 176.9(8) . . . . ?
Rh2 C32 C33 C34 61.6(6) . . . . ?
C36 C32 C33 C38 -176.0(10) . . . . ?
C37 C32 C33 C38 -1.2(17) . . . . ?
Rh2 C32 C33 C38 -116.5(11) . . . . ?
C36 C32 C33 Rh2 -59.5(7) . . . . ?
C37 C32 C33 Rh2 115.3(10) . . . . ?
O1 Rh2 C33 C32 -146.8(7) . . . . ?
O11 Rh2 C33 C32 -62.6(7) 2 . . . ?
C36 Rh2 C33 C32 35.4(7) . . . . ?
C34 Rh2 C33 C32 114.9(9) . . . . ?
N2 Rh2 C33 C32 97.4(12) . . . . ?
C35 Rh2 C33 C32 78.8(7) . . . . ?
O1 Rh2 C33 C34 98.3(6) . . . . ?
O11 Rh2 C33 C34 -177.5(5) 2 . . . ?
C36 Rh2 C33 C34 -79.5(6) . . . . ?
C32 Rh2 C33 C34 -114.9(9) . . . . ?
N2 Rh2 C33 C34 -17.5(14) . . . . ?
C35 Rh2 C33 C34 -36.1(6) . . . . ?
O1 Rh2 C33 C38 -23.2(11) . . . . ?
O11 Rh2 C33 C38 61.1(11) 2 . . . ?
C36 Rh2 C33 C38 159.0(12) . . . . ?
C32 Rh2 C33 C38 123.6(14) . . . . ?
C34 Rh2 C33 C38 -121.5(13) . . . . ?
N2 Rh2 C33 C38 -139.0(10) . . . . ?
C35 Rh2 C33 C38 -157.6(12) . . . . ?
C32 C33 C34 C35 -0.6(11) . . . . ?
C38 C33 C34 C35 177.6(9) . . . . ?
Rh2 C33 C34 C35 61.1(6) . . . . ?
C32 C33 C34 C39 175.0(9) . . . . ?
C38 C33 C34 C39 -6.9(16) . . . . ?
Rh2 C33 C34 C39 -123.3(9) . . . . ?
C32 C33 C34 Rh2 -61.7(7) . . . . ?
C38 C33 C34 Rh2 116.5(10) . . . . ?
O1 Rh2 C34 C35 149.2(5) . . . . ?
O11 Rh2 C34 C35 -114.1(8) 2 . . . ?
C36 Rh2 C34 C35 -38.3(6) . . . . ?
C32 Rh2 C34 C35 -81.3(6) . . . . ?
N2 Rh2 C34 C35 53.6(6) . . . . ?
C33 Rh2 C34 C35 -119.9(8) . . . . ?
O1 Rh2 C34 C33 -91.0(6) . . . . ?
O11 Rh2 C34 C33 5.8(11) 2 . . . ?
C36 Rh2 C34 C33 81.6(7) . . . . ?
C32 Rh2 C34 C33 38.6(6) . . . . ?
N2 Rh2 C34 C33 173.4(5) . . . . ?
C35 Rh2 C34 C33 119.9(8) . . . . ?
O1 Rh2 C34 C39 26.8(11) . . . . ?
O11 Rh2 C34 C39 123.5(11) 2 . . . ?
C36 Rh2 C34 C39 -160.7(12) . . . . ?
C32 Rh2 C34 C39 156.3(12) . . . . ?
N2 Rh2 C34 C39 -68.9(12) . . . . ?
C33 Rh2 C34 C39 117.7(13) . . . . ?
C35 Rh2 C34 C39 -122.4(13) . . . . ?
C33 C34 C35 C36 -1.1(10) . . . . ?
C39 C34 C35 C36 -176.4(9) . . . . ?
Rh2 C34 C35 C36 59.5(6) . . . . ?
C33 C34 C35 C40 178.6(9) . . . . ?
C39 C34 C35 C40 3.2(15) . . . . ?
Rh2 C34 C35 C40 -120.8(9) . . . . ?
C33 C34 C35 Rh2 -60.6(6) . . . . ?
C39 C34 C35 Rh2 124.0(10) . . . . ?
O1 Rh2 C35 C34 -44.6(7) . . . . ?
O11 Rh2 C35 C34 141.2(6) 2 . . . ?
C36 Rh2 C35 C34 117.9(8) . . . . ?
C32 Rh2 C35 C34 79.3(6) . . . . ?
N2 Rh2 C35 C34 -136.8(6) . . . . ?
C33 Rh2 C35 C34 37.2(6) . . . . ?
O1 Rh2 C35 C36 -162.5(5) . . . . ?
O11 Rh2 C35 C36 23.3(8) 2 . . . ?
C32 Rh2 C35 C36 -38.6(6) . . . . ?
C34 Rh2 C35 C36 -117.9(8) . . . . ?
N2 Rh2 C35 C36 105.3(6) . . . . ?
C33 Rh2 C35 C36 -80.7(7) . . . . ?
O1 Rh2 C35 C40 77.4(10) . . . . ?
O11 Rh2 C35 C40 -96.7(10) 2 . . . ?
C36 Rh2 C35 C40 -120.0(12) . . . . ?
C32 Rh2 C35 C40 -158.6(11) . . . . ?
C34 Rh2 C35 C40 122.1(12) . . . . ?
N2 Rh2 C35 C40 -14.8(10) . . . . ?
C33 Rh2 C35 C40 159.3(11) . . . . ?
C33 C32 C36 C35 -2.8(11) . . . . ?
C37 C32 C36 C35 -177.7(8) . . . . ?
Rh2 C32 C36 C35 -63.0(6) . . . . ?
C33 C32 C36 C41 179.5(10) . . . . ?
C37 C32 C36 C41 4.7(16) . . . . ?
Rh2 C32 C36 C41 119.3(10) . . . . ?
C33 C32 C36 Rh2 60.2(8) . . . . ?
C37 C32 C36 Rh2 -114.6(9) . . . . ?
C34 C35 C36 C32 2.3(10) . . . . ?
C40 C35 C36 C32 -177.4(9) . . . . ?
Rh2 C35 C36 C32 62.5(6) . . . . ?
C34 C35 C36 C41 -179.9(9) . . . . ?
C40 C35 C36 C41 0.4(15) . . . . ?
Rh2 C35 C36 C41 -119.7(9) . . . . ?
C34 C35 C36 Rh2 -60.2(6) . . . . ?
C40 C35 C36 Rh2 120.1(9) . . . . ?
O1 Rh2 C36 C32 -44.6(18) . . . . ?
O11 Rh2 C36 C32 78.0(6) 2 . . . ?
C34 Rh2 C36 C32 -78.5(6) . . . . ?
N2 Rh2 C36 C32 162.3(6) . . . . ?
C33 Rh2 C36 C32 -34.9(6) . . . . ?
C35 Rh2 C36 C32 -115.7(8) . . . . ?
O1 Rh2 C36 C35 71.1(18) . . . . ?
O11 Rh2 C36 C35 -166.3(5) 2 . . . ?
C32 Rh2 C36 C35 115.7(8) . . . . ?
C34 Rh2 C36 C35 37.2(5) . . . . ?
N2 Rh2 C36 C35 -82.0(6) . . . . ?
C33 Rh2 C36 C35 80.9(6) . . . . ?
O1 Rh2 C36 C41 -169.2(12) . . . . ?
O11 Rh2 C36 C41 -46.6(12) 2 . . . ?
C32 Rh2 C36 C41 -124.6(14) . . . . ?
C34 Rh2 C36 C41 156.9(12) . . . . ?
N2 Rh2 C36 C41 37.6(11) . . . . ?
C33 Rh2 C36 C41 -159.5(12) . . . . ?
C35 Rh2 C36 C41 119.7(13) . . . . ?
C43 Rh3 C42 C46 -119.9(9) . . . . ?
O3 Rh3 C42 C46 123.4(6) 2 . . . ?
C44 Rh3 C42 C46 -79.1(6) . . . . ?
O5 Rh3 C42 C46 41.5(7) . . . . ?
N3 Rh3 C42 C46 -155.8(5) . . . . ?
C45 Rh3 C42 C46 -37.8(6) . . . . ?
O3 Rh3 C42 C43 -116.7(6) 2 . . . ?
C44 Rh3 C42 C43 40.8(6) . . . . ?
O5 Rh3 C42 C43 161.4(5) . . . . ?
N3 Rh3 C42 C43 -35.9(8) . . . . ?
C45 Rh3 C42 C43 82.1(6) . . . . ?
C46 Rh3 C42 C43 119.9(9) . . . . ?
C43 Rh3 C42 C47 119.0(12) . . . . ?
O3 Rh3 C42 C47 2.2(9) 2 . . . ?
C44 Rh3 C42 C47 159.7(11) . . . . ?
O5 Rh3 C42 C47 -79.6(10) . . . . ?
N3 Rh3 C42 C47 83.1(10) . . . . ?
C45 Rh3 C42 C47 -159.0(10) . . . . ?
C46 Rh3 C42 C47 -121.2(12) . . . . ?
C46 C42 C43 C44 -1.1(10) . . . . ?
C47 C42 C43 C44 -178.8(9) . . . . ?
Rh3 C42 C43 C44 -62.9(6) . . . . ?
C46 C42 C43 C48 -179.2(9) . . . . ?
C47 C42 C43 C48 3.2(16) . . . . ?
Rh3 C42 C43 C48 119.1(10) . . . . ?
C46 C42 C43 Rh3 61.7(7) . . . . ?
C47 C42 C43 Rh3 -116.0(10) . . . . ?
O3 Rh3 C43 C42 72.4(6) 2 . . . ?
C44 Rh3 C43 C42 -114.0(9) . . . . ?
O5 Rh3 C43 C42 -69.6(16) . . . . ?
N3 Rh3 C43 C42 155.7(6) . . . . ?
C45 Rh3 C43 C42 -78.3(6) . . . . ?
C46 Rh3 C43 C42 -36.3(6) . . . . ?
C42 Rh3 C43 C44 114.0(9) . . . . ?
O3 Rh3 C43 C44 -173.6(5) 2 . . . ?
O5 Rh3 C43 C44 44.3(17) . . . . ?
N3 Rh3 C43 C44 -90.3(6) . . . . ?
C45 Rh3 C43 C44 35.6(6) . . . . ?
C46 Rh3 C43 C44 77.7(6) . . . . ?
C42 Rh3 C43 C48 -124.9(13) . . . . ?
O3 Rh3 C43 C48 -52.5(11) 2 . . . ?
C44 Rh3 C43 C48 121.1(13) . . . . ?
O5 Rh3 C43 C48 165.4(11) . . . . ?
N3 Rh3 C43 C48 30.8(11) . . . . ?
C45 Rh3 C43 C48 156.7(11) . . . . ?
C46 Rh3 C43 C48 -161.2(11) . . . . ?
C42 C43 C44 C45 0.8(11) . . . . ?
C48 C43 C44 C45 178.9(9) . . . . ?
Rh3 C43 C44 C45 -61.8(7) . . . . ?
C42 C43 C44 C49 -176.4(9) . . . . ?
C48 C43 C44 C49 1.7(15) . . . . ?
Rh3 C43 C44 C49 121.0(10) . . . . ?
C42 C43 C44 Rh3 62.6(6) . . . . ?
C48 C43 C44 Rh3 -119.3(9) . . . . ?
C43 Rh3 C44 C45 118.8(8) . . . . ?
C42 Rh3 C44 C45 78.9(7) . . . . ?
O3 Rh3 C44 C45 131.2(7) 2 . . . ?
O5 Rh3 C44 C45 -48.5(7) . . . . ?
N3 Rh3 C44 C45 -143.8(6) . . . . ?
C46 Rh3 C44 C45 36.0(6) . . . . ?
C42 Rh3 C44 C43 -40.0(6) . . . . ?
O3 Rh3 C44 C43 12.4(10) 2 . . . ?
O5 Rh3 C44 C43 -167.3(5) . . . . ?
N3 Rh3 C44 C43 97.4(6) . . . . ?
C45 Rh3 C44 C43 -118.8(8) . . . . ?
C46 Rh3 C44 C43 -82.9(6) . . . . ?
C43 Rh3 C44 C49 -115.3(14) . . . . ?
C42 Rh3 C44 C49 -155.3(12) . . . . ?
O3 Rh3 C44 C49 -102.9(11) 2 . . . ?
O5 Rh3 C44 C49 77.4(12) . . . . ?
N3 Rh3 C44 C49 -18.0(11) . . . . ?
C45 Rh3 C44 C49 125.8(13) . . . . ?
C46 Rh3 C44 C49 161.8(12) . . . . ?
C43 C44 C45 C46 -0.2(11) . . . . ?
C49 C44 C45 C46 176.8(10) . . . . ?
Rh3 C44 C45 C46 -59.8(7) . . . . ?
C43 C44 C45 C50 -175.2(10) . . . . ?
C49 C44 C45 C50 1.8(17) . . . . ?
Rh3 C44 C45 C50 125.2(10) . . . . ?
C43 C44 C45 Rh3 59.6(7) . . . . ?
C49 C44 C45 Rh3 -123.4(11) . . . . ?
C43 Rh3 C45 C44 -38.8(6) . . . . ?
C42 Rh3 C45 C44 -82.9(6) . . . . ?
O3 Rh3 C45 C44 -127.5(7) 2 . . . ?
O5 Rh3 C45 C44 143.4(6) . . . . ?
N3 Rh3 C45 C44 47.2(7) . . . . ?
C46 Rh3 C45 C44 -121.2(9) . . . . ?
C43 Rh3 C45 C46 82.4(6) . . . . ?
C42 Rh3 C45 C46 38.3(6) . . . . ?
O3 Rh3 C45 C46 -6.4(10) 2 . . . ?
C44 Rh3 C45 C46 121.2(9) . . . . ?
O5 Rh3 C45 C46 -95.4(6) . . . . ?
N3 Rh3 C45 C46 168.4(5) . . . . ?
C43 Rh3 C45 C50 -157.4(11) . . . . ?
C42 Rh3 C45 C50 158.5(11) . . . . ?
O3 Rh3 C45 C50 113.9(11) 2 . . . ?
C44 Rh3 C45 C50 -118.6(13) . . . . ?
O5 Rh3 C45 C50 24.8(11) . . . . ?
N3 Rh3 C45 C50 -71.4(11) . . . . ?
C46 Rh3 C45 C50 120.2(12) . . . . ?
C44 C45 C46 C42 -0.5(11) . . . . ?
C50 C45 C46 C42 174.5(10) . . . . ?
Rh3 C45 C46 C42 -59.9(6) . . . . ?
C44 C45 C46 C51 179.7(10) . . . . ?
C50 C45 C46 C51 -5.3(17) . . . . ?
Rh3 C45 C46 C51 120.3(11) . . . . ?
C44 C45 C46 Rh3 59.4(7) . . . . ?
C50 C45 C46 Rh3 -125.7(11) . . . . ?
C43 C42 C46 C45 1.0(11) . . . . ?
C47 C42 C46 C45 178.7(9) . . . . ?
Rh3 C42 C46 C45 61.2(7) . . . . ?
C43 C42 C46 C51 -179.2(10) . . . . ?
C47 C42 C46 C51 -1.5(16) . . . . ?
Rh3 C42 C46 C51 -119.0(11) . . . . ?
C43 C42 C46 Rh3 -60.1(7) . . . . ?
C47 C42 C46 Rh3 117.5(10) . . . . ?
C43 Rh3 C46 C45 -79.8(6) . . . . ?
C42 Rh3 C46 C45 -117.0(8) . . . . ?
O3 Rh3 C46 C45 176.8(5) 2 . . . ?
C44 Rh3 C46 C45 -35.0(6) . . . . ?
O5 Rh3 C46 C45 92.3(6) . . . . ?
N3 Rh3 C46 C45 -34.2(14) . . . . ?
C43 Rh3 C46 C42 37.2(6) . . . . ?
O3 Rh3 C46 C42 -66.2(6) 2 . . . ?
C44 Rh3 C46 C42 82.0(6) . . . . ?
O5 Rh3 C46 C42 -150.7(5) . . . . ?
N3 Rh3 C46 C42 82.9(13) . . . . ?
C45 Rh3 C46 C42 117.0(8) . . . . ?
C43 Rh3 C46 C51 157.3(12) . . . . ?
C42 Rh3 C46 C51 120.1(13) . . . . ?
O3 Rh3 C46 C51 53.9(11) 2 . . . ?
C44 Rh3 C46 C51 -157.9(12) . . . . ?
O5 Rh3 C46 C51 -30.6(11) . . . . ?
N3 Rh3 C46 C51 -157.1(10) . . . . ?
C45 Rh3 C46 C51 -122.9(13) . . . . ?

loop_
_platon_squeeze_void_nr
_platon_squeeze_void_average_x
_platon_squeeze_void_average_y
_platon_squeeze_void_average_z
_platon_squeeze_void_volume
_platon_squeeze_void_count_electrons
_platon_squeeze_void_content
1 0.000 0.000 0.000 101 22 ' '
2 0.500 -0.033 0.500 671 202 ' '
